data_4503426
loop_
_publ_author_name
'Chen, Shuo-ping'
'Huang, Guang-xi'
'Li, Ming'
'Pan, Ling-ling'
'Yuan, Yi-xuan'
'Yuan, Liang-jie'

_publ_section_title
;
 Newin SituCondensation Reaction of Amino Diphosphonic Acids: A Series of
 Bicyclic Phosphonate Derivatives and Three Novel Water Clusters
;
_journal_issue 8
_journal_name_full 'Crystal Growth &amp; Design'
_journal_page_first 2824
_journal_paper_doi 10.1021/cg7011149
_journal_volume 8
_journal_year 2008
_chemical_formula_sum 'C40 H53 Cu2 N5 O21 P4'
_chemical_formula_weight 1190.83
_chemical_name_systematic
; 
 ? 
;
_space_group_IT_number 14
_symmetry_cell_setting monoclinic
_symmetry_space_group_name_Hall '-P 2ybc'
_symmetry_space_group_name_H-M 'P 1 21/c 1'
_atom_sites_solution_hydrogens geom
_atom_sites_solution_primary direct
_atom_sites_solution_secondary difmap
_audit_creation_method SHELXL-97
_cell_angle_alpha 90.00
_cell_angle_beta 92.8120(10)
_cell_angle_gamma 90.00
_cell_formula_units_Z 4
_cell_length_a 10.8584(6)
_cell_length_b 18.9394(11)
_cell_length_c 24.3047(14)
_cell_measurement_temperature 298(2)
_cell_volume 4992.3(5)
_computing_cell_refinement 'Bruker SMART'
_computing_data_collection 'Bruker SMART'
_computing_data_reduction 'Bruker SAINT'
_computing_molecular_graphics 'Bruker SHELXTL'
_computing_publication_material 'Bruker SHELXTL'
_computing_structure_refinement 'SHELXL-97 (Sheldrick, 1997)'
_computing_structure_solution 'SHELXS-97 (Sheldrick, 1990)'
_diffrn_ambient_temperature 298(2)
_diffrn_measured_fraction_theta_full 0.991
_diffrn_measured_fraction_theta_max 0.991
_diffrn_measurement_device_type 'CCD area detector'
_diffrn_measurement_method 'phi and omega scans'
_diffrn_radiation_monochromator graphite
_diffrn_radiation_source 'fine-focus sealed tube'
_diffrn_radiation_type MoK\a
_diffrn_radiation_wavelength 0.71073
_diffrn_reflns_av_R_equivalents 0.0280
_diffrn_reflns_av_sigmaI/netI 0.0364
_diffrn_reflns_limit_h_max 14
_diffrn_reflns_limit_h_min -14
_diffrn_reflns_limit_k_max 24
_diffrn_reflns_limit_k_min -24
_diffrn_reflns_limit_l_max 32
_diffrn_reflns_limit_l_min -26
_diffrn_reflns_number 33183
_diffrn_reflns_theta_full 28.00
_diffrn_reflns_theta_max 28.00
_diffrn_reflns_theta_min 2.16
_exptl_absorpt_coefficient_mu 1.064
_exptl_absorpt_correction_T_max 0.8399
_exptl_absorpt_correction_T_min 0.6293
_exptl_absorpt_correction_type multi-scan
_exptl_absorpt_process_details SADABS
_exptl_crystal_colour green
_exptl_crystal_density_diffrn 1.584
_exptl_crystal_density_method 'not measured'
_exptl_crystal_description block
_exptl_crystal_F_000 2456
_exptl_crystal_size_max 0.48
_exptl_crystal_size_mid 0.18
_exptl_crystal_size_min 0.17
_refine_diff_density_max 1.306
_refine_diff_density_min -1.120
_refine_diff_density_rms 0.087
_refine_ls_extinction_method none
_refine_ls_goodness_of_fit_ref 1.201
_refine_ls_hydrogen_treatment mixed
_refine_ls_matrix_type full
_refine_ls_number_parameters 741
_refine_ls_number_reflns 11945
_refine_ls_number_restraints 24
_refine_ls_restrained_S_all 1.226
_refine_ls_R_factor_all 0.0730
_refine_ls_R_factor_gt 0.0534
_refine_ls_shift/su_max 0.000
_refine_ls_shift/su_mean 0.000
_refine_ls_structure_factor_coef Fsqd
_refine_ls_weighting_details 'calc w=1/[\s^2^(Fo^2^)+(0.0954P)^2^+1.4237P] where P=(Fo^2^+2Fc^2^)/3'
_refine_ls_weighting_scheme calc
_refine_ls_wR_factor_gt 0.1719
_refine_ls_wR_factor_ref 0.1826
_reflns_number_gt 8804
_reflns_number_total 11945
_reflns_threshold_expression >2sigma(I)
_cod_data_source_file cg7011149-file006.cif
_cod_data_source_block 70510csp_0m
_cod_depositor_comments
;
The following automatic conversions were performed:

'_symmetry_cell_setting' value 'Monoclinic' changed to 'monoclinic'
according to /home/saulius/struct/CIF-dictionaries/cif_core.dic
dictionary named 'cif_core.dic' version 2.4.1 from
2010-06-29.

'_exptl_absorpt_correction_type' value 'Multi-scan'
changed to 'multi-scan' according to
/home/saulius/struct/CIF-dictionaries/cif_core.dic dictionary named
'cif_core.dic' version 2.4.1 from 2010-06-29.

Automatic conversion script
Id: cif_fix_values 1715 2011-07-08 13:25:40Z adriana 
;
_cod_original_sg_symbol_H-M P2(1)/c
_cod_database_code 4503426

loop_
_symmetry_equiv_pos_as_xyz
'x, y, z'
'-x, y+1/2, -z+1/2'
'-x, -y, -z'
'x, -y-1/2, z-1/2'

loop_
_atom_site_label
_atom_site_type_symbol
_atom_site_fract_x
_atom_site_fract_y
_atom_site_fract_z
_atom_site_U_iso_or_equiv
_atom_site_adp_type
_atom_site_occupancy
_atom_site_symmetry_multiplicity
_atom_site_calc_flag
_atom_site_refinement_flags
C1 C 0.5157(4) 0.1075(2) 0.62137(18) 0.0493(9) Uani 1 1 d .
H1 H 0.5347 0.1114 0.6590 0.059 Uiso 1 1 calc R
C2 C 0.3935(4) 0.1154(3) 0.6021(2) 0.0585(11) Uani 1 1 d .
H2 H 0.3323 0.1252 0.6265 0.070 Uiso 1 1 calc R
C3 C 0.3649(4) 0.1087(3) 0.5472(2) 0.0584(11) Uani 1 1 d .
H3 H 0.2835 0.1132 0.5340 0.070 Uiso 1 1 calc R
C4 C 0.4573(4) 0.0951(2) 0.51065(18) 0.0504(10) Uani 1 1 d .
C5 C 0.4377(5) 0.0894(3) 0.4518(2) 0.0617(12) Uani 1 1 d .
H5 H 0.3584 0.0932 0.4359 0.074 Uiso 1 1 calc R
C6 C 0.5335(5) 0.0786(3) 0.4196(2) 0.0654(13) Uani 1 1 d .
H6 H 0.5184 0.0753 0.3817 0.079 Uiso 1 1 calc R
C7 C 0.6576(5) 0.0722(2) 0.44179(17) 0.0543(11) Uani 1 1 d .
C8 C 0.7613(6) 0.0622(3) 0.4110(2) 0.0708(14) Uani 1 1 d .
H8 H 0.7526 0.0573 0.3729 0.085 Uiso 1 1 calc R
C9 C 0.8765(5) 0.0596(3) 0.4372(2) 0.0728(14) Uani 1 1 d .
H9 H 0.9459 0.0525 0.4169 0.087 Uiso 1 1 calc R
C10 C 0.8886(4) 0.0677(3) 0.49396(19) 0.0579(11) Uani 1 1 d .
H10 H 0.9670 0.0679 0.5111 0.069 Uiso 1 1 calc R
C11 C 0.6785(4) 0.0774(2) 0.49913(15) 0.0425(8) Uani 1 1 d .
C12 C 0.5771(3) 0.08818(19) 0.53323(16) 0.0404(8) Uani 1 1 d .
C13 C 1.0461(5) 0.0956(2) 0.97000(18) 0.0557(11) Uani 1 1 d .
H13 H 0.9867 0.1258 0.9543 0.067 Uiso 1 1 calc R
C14 C 1.0478(6) 0.0833(3) 1.0268(2) 0.0748(16) Uani 1 1 d .
H14 H 0.9894 0.1043 1.0482 0.090 Uiso 1 1 calc R
C15 C 1.1376(6) 0.0395(3) 1.05059(19) 0.0722(14) Uani 1 1 d .
H15 H 1.1413 0.0318 1.0884 0.087 Uiso 1 1 calc R
C16 C 1.2220(5) 0.0072(2) 1.01779(17) 0.0589(11) Uani 1 1 d .
C17 C 1.3167(6) -0.0406(3) 1.0373(2) 0.0777(16) Uani 1 1 d .
H17 H 1.3228 -0.0520 1.0746 0.093 Uiso 1 1 calc R
C18 C 1.3970(6) -0.0692(3) 1.0034(2) 0.0756(15) Uani 1 1 d .
H18 H 1.4573 -0.1000 1.0175 0.091 Uiso 1 1 calc R
C19 C 1.3912(4) -0.0532(2) 0.9460(2) 0.0591(11) Uani 1 1 d .
C20 C 1.4735(5) -0.0795(3) 0.9080(3) 0.0712(14) Uani 1 1 d .
H20 H 1.5370 -0.1098 0.9196 0.085 Uiso 1 1 calc R
C21 C 1.4594(5) -0.0606(3) 0.8552(3) 0.0799(17) Uani 1 1 d .
H21 H 1.5136 -0.0776 0.8299 0.096 Uiso 1 1 calc R
C22 C 1.3626(5) -0.0148(3) 0.8375(2) 0.0662(13) Uani 1 1 d .
H22 H 1.3537 -0.0028 0.8004 0.079 Uiso 1 1 calc R
C23 C 1.2993(4) -0.0080(2) 0.92527(17) 0.0476(9) Uani 1 1 d .
C24 C 1.2141(4) 0.0224(2) 0.96159(16) 0.0475(9) Uani 1 1 d .
C25 C 1.0851(3) 0.22686(19) 0.76935(14) 0.0344(7) Uani 1 1 d .
C26 C 1.1617(4) 0.2838(2) 0.80276(16) 0.0450(9) Uani 1 1 d .
H26A H 1.2306 0.2977 0.7812 0.054 Uiso 1 1 calc R
H26B H 1.1101 0.3251 0.8066 0.054 Uiso 1 1 calc R
C27 C 1.2118(3) 0.2626(2) 0.85953(16) 0.0473(9) Uani 1 1 d .
C28 C 1.1514(4) 0.2816(3) 0.90631(19) 0.0621(12) Uani 1 1 d .
H28 H 1.0793 0.3080 0.9027 0.074 Uiso 1 1 calc R
C29 C 1.1964(5) 0.2619(3) 0.9582(2) 0.0770(17) Uani 1 1 d .
H29 H 1.1543 0.2748 0.9890 0.092 Uiso 1 1 calc R
C30 C 1.3040(5) 0.2231(4) 0.9643(2) 0.0833(19) Uani 1 1 d .
H30 H 1.3344 0.2094 0.9991 0.100 Uiso 1 1 calc R
C31 C 1.3646(5) 0.2052(4) 0.9187(2) 0.0801(17) Uani 1 1 d .
H31 H 1.4373 0.1793 0.9225 0.096 Uiso 1 1 calc R
C32 C 1.3197(4) 0.2249(3) 0.86631(19) 0.0616(12) Uani 1 1 d .
H32 H 1.3630 0.2126 0.8357 0.074 Uiso 1 1 calc R
C33 C 0.9499(3) 0.23011(18) 0.67762(14) 0.0331(7) Uani 1 1 d .
C34 C 0.9095(3) 0.2904(2) 0.63731(15) 0.0415(8) Uani 1 1 d .
H34A H 0.8637 0.3247 0.6578 0.050 Uiso 1 1 calc R
H34B H 0.9836 0.3139 0.6260 0.050 Uiso 1 1 calc R
C35 C 0.8329(3) 0.2718(2) 0.58611(16) 0.0419(8) Uani 1 1 d .
C36 C 0.7041(4) 0.2702(2) 0.58628(18) 0.0522(10) Uani 1 1 d .
H36 H 0.6652 0.2775 0.6191 0.063 Uiso 1 1 calc R
C37 C 0.6336(4) 0.2577(2) 0.5381(2) 0.0614(12) Uani 1 1 d .
H37 H 0.5481 0.2562 0.5391 0.074 Uiso 1 1 calc R
C38 C 0.6886(5) 0.2477(2) 0.4889(2) 0.0627(13) Uani 1 1 d .
H38 H 0.6406 0.2399 0.4567 0.075 Uiso 1 1 calc R
C39 C 0.8152(5) 0.2491(2) 0.48776(19) 0.0617(12) Uani 1 1 d .
H39 H 0.8532 0.2429 0.4546 0.074 Uiso 1 1 calc R
C40 C 0.8864(4) 0.2601(2) 0.53649(17) 0.0518(10) Uani 1 1 d .
H40 H 0.9719 0.2594 0.5355 0.062 Uiso 1 1 calc R
Cu1 Cu 0.78810(4) 0.09279(2) 0.605651(18) 0.03739(13) Uani 1 1 d .
Cu2 Cu 1.13931(4) 0.07385(3) 0.856332(18) 0.04178(14) Uani 1 1 d .
H41 H 1.083(4) 0.290(2) 0.7074(17) 0.047(12) Uiso 1 1 d .
H12A H 0.962(7) -0.046(4) 0.822(3) 0.11(2) Uiso 1 1 d .
H13A H 0.760(6) -0.038(4) 0.652(3) 0.08(3) Uiso 1 1 d .
H12B H 1.031(7) -0.031(4) 0.794(3) 0.11(3) Uiso 1 1 d .
H13B H 0.843(6) -0.023(4) 0.657(3) 0.08(3) Uiso 1 1 d .
H1W1 H 0.621(11) 0.125(7) 0.283(5) 0.19(6) Uiso 1 1 d .
H2W1 H 0.503(11) 0.163(7) 0.269(5) 0.19(6) Uiso 1 1 d .
H1W2 H 0.291(10) 0.772(6) 0.166(5) 0.18(4) Uiso 1 1 d .
H2W2 H 0.387(10) 0.734(6) 0.169(5) 0.18(6) Uiso 1 1 d .
H1W3 H 0.812(8) 0.146(5) 0.251(4) 0.14(4) Uiso 1 1 d .
H2W3 H 0.860(8) 0.154(5) 0.295(4) 0.14(3) Uiso 1 1 d .
H1W4 H 0.759(9) 0.575(5) 0.293(4) 0.15(4) Uiso 1 1 d .
H2W4 H 0.771(9) 0.625(6) 0.337(4) 0.15(4) Uiso 1 1 d .
H1W5 H 0.392(13) 0.068(7) 0.272(5) 0.19(6) Uiso 1 1 d .
H2W5 H 0.407(12) -0.003(7) 0.258(5) 0.19(6) Uiso 1 1 d .
H1W6 H 0.088(7) 0.954(4) 0.712(3) 0.10(3) Uiso 1 1 d .
H2W6 H 0.051(6) 1.017(4) 0.697(3) 0.10(3) Uiso 1 1 d .
H1W7 H 0.639(7) 0.703(5) 0.354(3) 0.12(3) Uiso 1 1 d .
H2W7 H 0.739(7) 0.729(5) 0.384(4) 0.12(3) Uiso 1 1 d .
H1W8 H 0.557(7) 0.246(4) 0.218(3) 0.12(3) Uiso 1 1 d .
H2W8 H 0.422(7) 0.257(4) 0.221(3) 0.12(3) Uiso 1 1 d .
H1W9 H 0.462(12) 0.373(8) 0.259(6) 0.21(7) Uiso 1 1 d .
H2W9 H 0.556(12) 0.362(8) 0.292(5) 0.21(6) Uiso 1 1 d .
N1 N 0.6055(3) 0.09450(16) 0.58781(13) 0.0393(7) Uani 1 1 d .
N2 N 0.7915(3) 0.07495(18) 0.52431(13) 0.0444(7) Uani 1 1 d .
N3 N 1.1260(3) 0.06561(18) 0.93792(13) 0.0447(7) Uani 1 1 d .
N4 N 1.2852(3) 0.01124(19) 0.87169(14) 0.0495(8) Uani 1 1 d .
N5 N 1.0271(3) 0.26567(16) 0.72186(12) 0.0373(6) Uani 1 1 d .
O1 O 1.1956(3) 0.09464(15) 0.78452(11) 0.0497(7) Uani 1 1 d .
O2 O 1.3045(2) 0.18389(19) 0.72731(12) 0.0567(8) Uani 1 1 d .
O3 O 1.1062(2) 0.12407(14) 0.69340(10) 0.0378(5) Uani 1 1 d .
O4 O 1.0026(2) 0.13823(15) 0.85114(10) 0.0442(6) Uani 1 1 d .
O5 O 0.8934(2) 0.25452(15) 0.83623(12) 0.0496(7) Uani 1 1 d .
O6 O 0.8748(2) 0.15665(13) 0.76461(9) 0.0356(5) Uani 1 1 d .
O7 O 0.7616(2) 0.13141(16) 0.67722(10) 0.0469(6) Uani 1 1 d .
O8 O 0.7274(2) 0.25004(16) 0.72348(11) 0.0497(7) Uani 1 1 d .
O9 O 0.9646(2) 0.10989(15) 0.61151(11) 0.0453(6) Uani 1 1 d .
O10 O 1.1347(2) 0.20108(16) 0.60891(11) 0.0470(6) Uani 1 1 d .
O12 O 1.0318(5) -0.0250(3) 0.8247(2) 0.0917(15) Uani 1 1 d .
O13 O 0.8012(6) -0.0194(2) 0.63751(19) 0.0664(10) Uani 1 1 d .
O1W O 0.5410(10) 0.1252(6) 0.2834(3) 0.157(3) Uani 1 1 d .
O2W O 0.3631(6) 0.7721(6) 0.1538(3) 0.150(3) Uani 1 1 d U
O3W O 0.8035(5) 0.1268(3) 0.2826(4) 0.115(2) Uani 1 1 d .
O4W O 0.8068(6) 0.5938(5) 0.3177(3) 0.126(2) Uani 1 1 d U
O5W O 0.3600(7) 0.0273(8) 0.2744(4) 0.158(3) Uani 1 1 d U
O6W O 0.0242(5) 0.9756(3) 0.7013(2) 0.0853(12) Uani 1 1 d .
O7W O 0.6921(6) 0.6932(3) 0.3805(3) 0.1015(16) Uani 1 1 d .
O8W O 0.4822(4) 0.2246(3) 0.2069(3) 0.1060(18) Uani 1 1 d .
O9W O 0.5248(9) 0.3951(6) 0.2716(5) 0.178(4) Uani 1 1 d U
P3 P 0.96054(8) 0.19528(5) 0.81181(4) 0.0350(2) Uani 1 1 d .
P4 P 0.81388(7) 0.19242(5) 0.70956(4) 0.0346(2) Uani 1 1 d .
P5 P 1.04160(8) 0.16547(5) 0.64093(4) 0.0348(2) Uani 1 1 d .
P6 P 1.18628(7) 0.15563(5) 0.74545(4) 0.0369(2) Uani 1 1 d .

loop_
_atom_site_aniso_label
_atom_site_aniso_U_11
_atom_site_aniso_U_22
_atom_site_aniso_U_33
_atom_site_aniso_U_23
_atom_site_aniso_U_13
_atom_site_aniso_U_12
C1 0.0402(19) 0.059(3) 0.048(2) -0.0125(19) 0.0005(17) -0.0002(18)
C2 0.040(2) 0.070(3) 0.066(3) -0.011(2) 0.0005(19) 0.008(2)
C3 0.037(2) 0.062(3) 0.075(3) 0.001(2) -0.012(2) 0.0027(19)
C4 0.052(2) 0.046(2) 0.051(2) -0.0008(17) -0.0163(19) -0.0022(17)
C5 0.065(3) 0.062(3) 0.056(3) -0.001(2) -0.023(2) -0.001(2)
C6 0.086(4) 0.066(3) 0.042(2) 0.001(2) -0.022(2) -0.005(3)
C7 0.077(3) 0.048(2) 0.037(2) -0.0010(17) -0.002(2) -0.006(2)
C8 0.093(4) 0.083(4) 0.037(2) -0.003(2) 0.009(2) -0.008(3)
C9 0.086(4) 0.085(4) 0.049(3) -0.008(2) 0.026(3) -0.002(3)
C10 0.056(2) 0.070(3) 0.049(2) -0.008(2) 0.010(2) 0.003(2)
C11 0.054(2) 0.0361(19) 0.0367(19) -0.0021(14) -0.0045(16) -0.0011(16)
C12 0.0438(19) 0.0350(19) 0.042(2) -0.0020(14) -0.0056(15) -0.0007(15)
C13 0.074(3) 0.047(2) 0.047(2) -0.0044(18) 0.008(2) 0.004(2)
C14 0.120(5) 0.064(3) 0.043(3) -0.012(2) 0.024(3) -0.003(3)
C15 0.114(4) 0.065(3) 0.037(2) 0.000(2) 0.000(3) -0.005(3)
C16 0.085(3) 0.053(3) 0.038(2) 0.0030(18) -0.010(2) -0.008(2)
C17 0.115(5) 0.067(3) 0.047(3) 0.017(2) -0.028(3) -0.007(3)
C18 0.089(4) 0.067(3) 0.068(3) 0.015(3) -0.025(3) 0.007(3)
C19 0.060(3) 0.045(2) 0.071(3) 0.010(2) -0.014(2) 0.001(2)
C20 0.058(3) 0.063(3) 0.092(4) 0.018(3) -0.003(3) 0.016(2)
C21 0.072(3) 0.074(4) 0.096(4) 0.016(3) 0.031(3) 0.028(3)
C22 0.072(3) 0.066(3) 0.062(3) 0.013(2) 0.016(2) 0.022(2)
C23 0.050(2) 0.042(2) 0.050(2) 0.0051(17) -0.0054(18) -0.0022(17)
C24 0.058(2) 0.042(2) 0.042(2) 0.0013(16) -0.0059(17) -0.0029(17)
C25 0.0290(15) 0.0387(18) 0.0349(18) 0.0030(14) -0.0041(13) -0.0031(13)
C26 0.0415(19) 0.048(2) 0.045(2) 0.0013(17) -0.0085(16) -0.0098(16)
C27 0.0406(19) 0.057(2) 0.044(2) -0.0020(17) -0.0100(16) -0.0123(17)
C28 0.050(2) 0.084(3) 0.051(3) -0.018(2) -0.0076(19) -0.015(2)
C29 0.072(3) 0.111(5) 0.047(3) -0.015(3) 0.003(2) -0.039(3)
C30 0.080(4) 0.116(5) 0.051(3) 0.017(3) -0.026(3) -0.039(3)
C31 0.067(3) 0.107(5) 0.064(3) 0.015(3) -0.027(3) -0.001(3)
C32 0.048(2) 0.086(3) 0.049(2) 0.000(2) -0.0153(19) -0.001(2)
C33 0.0281(15) 0.0370(18) 0.0339(17) -0.0001(13) -0.0008(13) -0.0010(13)
C34 0.0435(19) 0.041(2) 0.0397(19) 0.0044(15) -0.0057(15) 0.0023(15)
C35 0.0449(19) 0.0377(19) 0.042(2) 0.0080(15) -0.0061(16) 0.0015(15)
C36 0.048(2) 0.056(3) 0.052(2) 0.0120(19) -0.0065(18) 0.0046(19)
C37 0.054(2) 0.056(3) 0.071(3) 0.013(2) -0.023(2) 0.002(2)
C38 0.083(3) 0.048(3) 0.053(3) 0.006(2) -0.030(2) 0.000(2)
C39 0.088(3) 0.055(3) 0.042(2) 0.0044(19) -0.008(2) 0.009(2)
C40 0.059(2) 0.052(2) 0.045(2) 0.0056(18) -0.0004(18) 0.0043(19)
Cu1 0.0329(2) 0.0448(3) 0.0342(2) -0.00543(17) -0.00159(17) -0.00132(17)
Cu2 0.0436(3) 0.0476(3) 0.0342(2) 0.00525(18) 0.00190(19) 0.00620(19)
N1 0.0362(15) 0.0419(17) 0.0393(16) -0.0077(13) -0.0038(12) 0.0000(12)
N2 0.0464(18) 0.0495(19) 0.0374(17) -0.0057(13) 0.0030(14) 0.0015(14)
N3 0.0544(19) 0.0440(18) 0.0359(16) 0.0009(13) 0.0045(14) 0.0026(14)
N4 0.0502(18) 0.053(2) 0.0454(19) 0.0078(15) 0.0056(15) 0.0096(15)
N5 0.0360(15) 0.0389(16) 0.0361(16) 0.0033(12) -0.0074(12) -0.0050(13)
O1 0.0533(16) 0.0575(17) 0.0390(15) 0.0082(12) 0.0094(12) 0.0191(13)
O2 0.0309(13) 0.089(2) 0.0506(16) 0.0023(15) 0.0057(12) -0.0087(14)
O3 0.0320(11) 0.0457(14) 0.0356(13) 0.0012(10) 0.0004(9) 0.0045(10)
O4 0.0363(12) 0.0607(17) 0.0360(13) 0.0094(11) 0.0054(10) 0.0061(12)
O5 0.0395(13) 0.0588(18) 0.0502(16) -0.0150(13) 0.0000(12) 0.0081(12)
O6 0.0314(11) 0.0425(14) 0.0329(12) -0.0014(10) 0.0021(9) -0.0035(10)
O7 0.0400(13) 0.0633(18) 0.0375(14) -0.0110(12) 0.0038(11) -0.0192(12)
O8 0.0348(13) 0.0659(19) 0.0483(16) -0.0048(13) 0.0015(11) 0.0126(12)
O9 0.0336(12) 0.0526(16) 0.0494(15) -0.0117(12) -0.0012(11) 0.0014(11)
O10 0.0353(13) 0.0650(18) 0.0413(14) 0.0078(12) 0.0075(11) -0.0026(12)
O12 0.113(4) 0.085(3) 0.078(3) -0.021(2) 0.021(3) -0.044(3)
O13 0.079(3) 0.052(2) 0.066(2) 0.0078(18) -0.009(2) -0.005(2)
O1W 0.135(6) 0.205(9) 0.129(5) 0.057(6) -0.014(5) -0.049(6)
O2W 0.075(3) 0.269(8) 0.107(4) 0.010(5) 0.013(3) 0.010(4)
O3W 0.089(3) 0.074(3) 0.181(6) 0.052(4) -0.014(4) -0.011(3)
O4W 0.084(3) 0.200(6) 0.093(4) 0.020(4) -0.002(3) 0.028(4)
O5W 0.111(4) 0.201(7) 0.167(6) 0.071(6) 0.044(4) 0.010(5)
O6W 0.083(3) 0.069(3) 0.104(3) 0.003(2) 0.001(2) -0.001(2)
O7W 0.087(3) 0.095(4) 0.120(4) -0.021(3) -0.015(3) 0.036(3)
O8W 0.045(2) 0.088(3) 0.184(5) -0.039(3) -0.002(3) 0.004(2)
O9W 0.121(5) 0.185(7) 0.229(8) 0.061(6) 0.035(5) 0.030(5)
P3 0.0282(4) 0.0452(5) 0.0315(4) -0.0023(4) 0.0008(3) 0.0021(3)
P4 0.0253(4) 0.0461(5) 0.0323(4) -0.0040(4) 0.0006(3) -0.0010(3)
P5 0.0265(4) 0.0448(5) 0.0332(5) 0.0008(4) 0.0016(3) 0.0002(3)
P6 0.0251(4) 0.0528(6) 0.0330(5) 0.0045(4) 0.0020(3) 0.0023(4)

loop_
_atom_type_symbol
_atom_type_description
_atom_type_scat_dispersion_real
_atom_type_scat_dispersion_imag
_atom_type_scat_source
C C 0.0033 0.0016 'International Tables Vol C Tables 4.2.6.8 and 6.1.1.4'
H H 0.0000 0.0000 'International Tables Vol C Tables 4.2.6.8 and 6.1.1.4'
N N 0.0061 0.0033 'International Tables Vol C Tables 4.2.6.8 and 6.1.1.4'
O O 0.0106 0.0060 'International Tables Vol C Tables 4.2.6.8 and 6.1.1.4'
P P 0.1023 0.0942 'International Tables Vol C Tables 4.2.6.8 and 6.1.1.4'
Cu Cu 0.3201 1.2651 'International Tables Vol C Tables 4.2.6.8 and 6.1.1.4'

loop_
_geom_angle_atom_site_label_1
_geom_angle_atom_site_label_2
_geom_angle_atom_site_label_3
_geom_angle
N1 C1 C2 122.1(4)
N1 C1 H1 119.0
C2 C1 H1 119.0
C3 C2 C1 119.1(4)
C3 C2 H2 120.4
C1 C2 H2 120.4
C2 C3 C4 120.4(4)
C2 C3 H3 119.8
C4 C3 H3 119.8
C12 C4 C3 116.9(4)
C12 C4 C5 118.3(4)
C3 C4 C5 124.8(4)
C6 C5 C4 120.6(4)
C6 C5 H5 119.7
C4 C5 H5 119.7
C5 C6 C7 122.1(4)
C5 C6 H6 118.9
C7 C6 H6 118.9
C8 C7 C11 116.5(4)
C8 C7 C6 125.4(4)
C11 C7 C6 118.1(4)
C9 C8 C7 119.8(4)
C9 C8 H8 120.1
C7 C8 H8 120.1
C8 C9 C10 119.7(5)
C8 C9 H9 120.2
C10 C9 H9 120.2
N2 C10 C9 121.8(5)
N2 C10 H10 119.1
C9 C10 H10 119.1
N2 C11 C7 123.3(4)
N2 C11 C12 117.0(3)
C7 C11 C12 119.7(4)
N1 C12 C4 122.8(4)
N1 C12 C11 116.0(3)
C4 C12 C11 121.2(4)
N3 C13 C14 122.2(5)
N3 C13 H13 118.9
C14 C13 H13 118.9
C15 C14 C13 119.2(5)
C15 C14 H14 120.4
C13 C14 H14 120.4
C16 C15 C14 119.7(4)
C16 C15 H15 120.1
C14 C15 H15 120.1
C15 C16 C24 117.5(4)
C15 C16 C17 124.9(4)
C24 C16 C17 117.6(5)
C18 C17 C16 121.8(5)
C18 C17 H17 119.1
C16 C17 H17 119.1
C17 C18 C19 121.1(5)
C17 C18 H18 119.5
C19 C18 H18 119.5
C23 C19 C20 116.7(4)
C23 C19 C18 118.8(5)
C20 C19 C18 124.6(5)
C21 C20 C19 119.3(4)
C21 C20 H20 120.4
C19 C20 H20 120.4
C20 C21 C22 120.4(5)
C20 C21 H21 119.8
C22 C21 H21 119.8
N4 C22 C21 121.9(5)
N4 C22 H22 119.0
C21 C22 H22 119.0
N4 C23 C19 124.0(4)
N4 C23 C24 116.1(4)
C19 C23 C24 119.9(4)
N3 C24 C16 123.0(4)
N3 C24 C23 116.3(3)
C16 C24 C23 120.7(4)
N5 C25 C26 104.9(3)
N5 C25 P3 107.5(2)
C26 C25 P3 108.6(2)
N5 C25 P6 110.7(2)
C26 C25 P6 110.9(2)
P3 C25 P6 113.75(18)
C27 C26 C25 116.6(3)
C27 C26 H26A 108.1
C25 C26 H26A 108.1
C27 C26 H26B 108.1
C25 C26 H26B 108.1
H26A C26 H26B 107.3
C32 C27 C28 118.1(4)
C32 C27 C26 120.9(4)
C28 C27 C26 121.0(4)
C29 C28 C27 121.2(5)
C29 C28 H28 119.4
C27 C28 H28 119.4
C28 C29 C30 120.1(5)
C28 C29 H29 120.0
C30 C29 H29 120.0
C31 C30 C29 119.0(5)
C31 C30 H30 120.5
C29 C30 H30 120.5
C30 C31 C32 121.1(6)
C30 C31 H31 119.5
C32 C31 H31 119.5
C27 C32 C31 120.5(5)
C27 C32 H32 119.7
C31 C32 H32 119.7
N5 C33 C34 104.7(3)
N5 C33 P5 110.6(2)
C34 C33 P5 109.1(2)
N5 C33 P4 107.7(2)
C34 C33 P4 110.1(2)
P5 C33 P4 114.25(18)
C35 C34 C33 118.5(3)
C35 C34 H34A 107.7
C33 C34 H34A 107.7
C35 C34 H34B 107.7
C33 C34 H34B 107.7
H34A C34 H34B 107.1
C40 C35 C36 117.5(4)
C40 C35 C34 121.4(4)
C36 C35 C34 121.0(4)
C37 C36 C35 120.8(4)
C37 C36 H36 119.6
C35 C36 H36 119.6
C38 C37 C36 120.8(4)
C38 C37 H37 119.6
C36 C37 H37 119.6
C37 C38 C39 119.4(4)
C37 C38 H38 120.3
C39 C38 H38 120.3
C38 C39 C40 119.8(5)
C38 C39 H39 120.1
C40 C39 H39 120.1
C35 C40 C39 121.7(4)
C35 C40 H40 119.2
C39 C40 H40 119.2
O7 Cu1 O9 93.49(11)
O7 Cu1 N2 165.06(13)
O9 Cu1 N2 91.99(12)
O7 Cu1 N1 89.97(12)
O9 Cu1 N1 166.69(13)
N2 Cu1 N1 81.70(13)
O7 Cu1 O13 93.29(15)
O9 Cu1 O13 94.95(18)
N2 Cu1 O13 100.07(15)
N1 Cu1 O13 97.68(18)
O1 Cu2 O4 95.14(11)
O1 Cu2 N4 90.38(12)
O4 Cu2 N4 172.62(13)
O1 Cu2 N3 163.58(14)
O4 Cu2 N3 91.23(12)
N4 Cu2 N3 82.17(14)
O1 Cu2 O12 92.41(17)
O4 Cu2 O12 96.67(17)
N4 Cu2 O12 87.96(18)
N3 Cu2 O12 101.88(17)
C1 N1 C12 118.7(3)
C1 N1 Cu1 128.2(3)
C12 N1 Cu1 112.7(2)
C10 N2 C11 118.9(4)
C10 N2 Cu1 128.3(3)
C11 N2 Cu1 112.5(3)
C13 N3 C24 118.4(4)
C13 N3 Cu2 129.2(3)
C24 N3 Cu2 112.4(3)
C22 N4 C23 117.7(4)
C22 N4 Cu2 129.3(3)
C23 N4 Cu2 113.0(3)
C25 N5 C33 122.7(3)
C25 N5 H41 108(3)
C33 N5 H41 109(3)
P6 O1 Cu2 136.19(18)
P6 O3 P5 129.11(17)
P3 O4 Cu2 135.25(16)
P4 O6 P3 126.68(16)
P4 O7 Cu1 134.52(16)
P5 O9 Cu1 132.51(16)
Cu2 O12 H12A 146(5)
Cu2 O12 H12B 115(6)
H12A O12 H12B 84(7)
Cu1 O13 H13A 129(6)
Cu1 O13 H13B 111(7)
H13A O13 H13B 93(8)
H1W1 O1W H2W1 116(10)
H1W2 O2W H2W2 96(10)
H1W3 O3W H2W3 88(7)
H1W4 O4W H2W4 114(9)
H1W5 O5W H2W5 108(10)
H1W6 O6W H2W6 102(7)
H1W7 O7W H2W7 106(8)
H1W8 O8W H2W8 102(6)
H1W9 O9W H2W9 98(10)
O5 P3 O4 115.60(16)
O5 P3 O6 110.52(14)
O4 P3 O6 105.86(15)
O5 P3 C25 111.63(17)
O4 P3 C25 112.46(15)
O6 P3 C25 99.35(14)
O8 P4 O7 117.32(16)
O8 P4 O6 110.92(15)
O7 P4 O6 103.97(15)
O8 P4 C33 109.79(17)
O7 P4 C33 111.64(15)
O6 P4 C33 101.96(13)
O10 P5 O9 116.78(16)
O10 P5 O3 110.80(14)
O9 P5 O3 104.10(15)
O10 P5 C33 110.78(17)
O9 P5 C33 113.29(14)
O3 P5 C33 99.43(14)
O2 P6 O1 115.88(17)
O2 P6 O3 110.05(15)
O1 P6 O3 103.21(16)
O2 P6 C25 111.54(18)
O1 P6 C25 112.73(15)
O3 P6 C25 102.15(13)

loop_
_geom_bond_atom_site_label_1
_geom_bond_atom_site_label_2
_geom_bond_distance
C1 N1 1.325(5)
C1 C2 1.393(5)
C1 H1 0.9300
C2 C3 1.360(7)
C2 H2 0.9300
C3 C4 1.397(7)
C3 H3 0.9300
C4 C12 1.394(5)
C4 C5 1.439(6)
C5 C6 1.347(8)
C5 H5 0.9300
C6 C7 1.432(7)
C6 H6 0.9300
C7 C8 1.395(7)
C7 C11 1.405(5)
C8 C9 1.377(8)
C8 H8 0.9300
C9 C10 1.388(7)
C9 H9 0.9300
C10 N2 1.323(5)
C10 H10 0.9300
C11 N2 1.344(5)
C11 C12 1.425(6)
C12 N1 1.352(5)
C13 N3 1.323(5)
C13 C14 1.398(7)
C13 H13 0.9300
C14 C15 1.386(8)
C14 H14 0.9300
C15 C16 1.386(7)
C15 H15 0.9300
C16 C24 1.395(6)
C16 C17 1.433(7)
C17 C18 1.344(9)
C17 H17 0.9300
C18 C19 1.426(7)
C18 H18 0.9300
C19 C23 1.390(6)
C19 C20 1.406(8)
C20 C21 1.335(8)
C20 H20 0.9300
C21 C22 1.413(7)
C21 H21 0.9300
C22 N4 1.307(6)
C22 H22 0.9300
C23 N4 1.354(5)
C23 C24 1.430(6)
C24 N3 1.365(5)
C25 N5 1.483(4)
C25 C26 1.564(5)
C25 P3 1.841(3)
C25 P6 1.851(4)
C26 C27 1.513(5)
C26 H26A 0.9700
C26 H26B 0.9700
C27 C32 1.374(6)
C27 C28 1.388(6)
C28 C29 1.381(7)
C28 H28 0.9300
C29 C30 1.382(9)
C29 H29 0.9300
C30 C31 1.360(9)
C30 H30 0.9300
C31 C32 1.392(7)
C31 H31 0.9300
C32 H32 0.9300
C33 N5 1.491(4)
C33 C34 1.554(5)
C33 P5 1.836(3)
C33 P4 1.845(3)
C34 C35 1.505(5)
C34 H34A 0.9700
C34 H34B 0.9700
C35 C40 1.382(6)
C35 C36 1.400(5)
C36 C37 1.387(6)
C36 H36 0.9300
C37 C38 1.376(7)
C37 H37 0.9300
C38 C39 1.377(7)
C38 H38 0.9300
C39 C40 1.398(6)
C39 H39 0.9300
C40 H40 0.9300
Cu1 O7 1.921(3)
Cu1 O9 1.942(3)
Cu1 N2 2.008(3)
Cu1 N1 2.009(3)
Cu1 O13 2.264(4)
Cu2 O1 1.918(3)
Cu2 O4 1.920(3)
Cu2 N4 2.000(3)
Cu2 N3 2.001(3)
Cu2 O12 2.317(4)
N5 H41 0.85(4)
O1 P6 1.496(3)
O2 P6 1.478(3)
O3 P6 1.615(3)
O3 P5 1.626(2)
O4 P3 1.499(3)
O5 P3 1.478(3)
O6 P4 1.613(2)
O6 P3 1.616(2)
O7 P4 1.494(3)
O8 P4 1.489(3)
O9 P5 1.503(3)
O10 P5 1.470(3)
O12 H12A 0.86(8)
O12 H12B 0.76(8)
O13 H13A 0.68(7)
O13 H13B 0.64(6)
O1W H1W1 0.87(12)
O1W H2W1 0.89(12)
O2W H1W2 0.85(11)
O2W H2W2 0.85(11)
O3W H1W3 0.87(9)
O3W H2W3 0.85(9)
O4W H1W4 0.86(9)
O4W H2W4 0.86(10)
O5W H1W5 0.86(13)
O5W H2W5 0.86(12)
O6W H1W6 0.83(7)
O6W H2W6 0.84(8)
O7W H1W7 0.86(8)
O7W H2W7 0.85(8)
O8W H1W8 0.94(8)
O8W H2W8 0.98(8)
O9W H1W9 0.85(13)
O9W H2W9 0.86(13)

loop_
_geom_hbond_atom_site_label_D
_geom_hbond_atom_site_label_H
_geom_hbond_atom_site_label_A
_geom_hbond_distance_DH
_geom_hbond_distance_HA
_geom_hbond_distance_DA
_geom_hbond_angle_DHA
_geom_hbond_site_symmetry_A
N5 H41 O4W 0.85(4) 2.60(5) 3.381(9) 154(4) 3_766
O12 H12A O4W 0.86(8) 1.90(8) 2.767(8) 180(8) 4_566
O13 H13A O5W 0.68(7) 2.27(7) 2.836(10) 141(8) 3_656
O12 H12B O6W 0.76(8) 2.25(8) 2.996(8) 169(8) 1_645
O13 H13B O6W 0.64(6) 2.20(6) 2.812(8) 162(8) 1_645
O1W H1W1 O3W 0.87(12) 1.98(12) 2.851(12) 179(14) .
O1W H2W1 O8W 0.89(12) 1.92(13) 2.701(11) 146(12) .
O2W H1W2 O5 0.85(11) 2.06(11) 2.853(7) 153(10) 3_666
O2W H2W2 O1W 0.85(11) 2.47(12) 3.317(16) 178(12) 2_655
O3W H1W3 O8 0.87(9) 2.26(9) 2.842(6) 125(8) 4_565
O3W H2W3 O5 0.85(9) 2.03(9) 2.754(8) 144(8) 4_565
O4W H1W4 O5W 0.86(9) 2.22(10) 3.079(12) 178(9) 2_655
O4W H2W4 O7W 0.86(10) 1.90(11) 2.758(11) 180(11) .
O5W H1W5 O1W 0.86(13) 1.95(13) 2.702(14) 146(12) .
O5W H2W5 O9W 0.86(12) 2.21(13) 3.037(18) 159(13) 2_645
O6W H1W6 O3W 0.83(7) 1.93(8) 2.709(7) 154(7) 3_666
O6W H2W6 O3 0.84(8) 2.12(8) 2.958(6) 173(7) 1_465
O7W H1W7 O8W 0.86(8) 1.98(8) 2.838(8) 179(9) 2_655
O7W H2W7 O10 0.85(8) 1.91(8) 2.750(8) 171(8) 3_766
O8W H1W8 O8 0.94(8) 1.85(8) 2.717(5) 152(7) 4_565
O8W H2W8 O2 0.98(8) 1.70(9) 2.658(5) 165(7) 4_465
O9W H1W9 O2 0.85(13) 2.13(13) 2.977(13) 179(15) 4_465
O9W H2W9 O2W 0.86(13) 2.30(14) 3.160(14) 179(13) 2_645

loop_
_geom_torsion_atom_site_label_1
_geom_torsion_atom_site_label_2
_geom_torsion_atom_site_label_3
_geom_torsion_atom_site_label_4
_geom_torsion
N1 C1 C2 C3 0.9(7)
C1 C2 C3 C4 -0.9(7)
C2 C3 C4 C12 0.7(7)
C2 C3 C4 C5 -177.8(5)
C12 C4 C5 C6 -0.9(7)
C3 C4 C5 C6 177.6(5)
C4 C5 C6 C7 0.2(8)
C5 C6 C7 C8 -178.9(5)
C5 C6 C7 C11 0.0(7)
C11 C7 C8 C9 -1.5(7)
C6 C7 C8 C9 177.4(5)
C7 C8 C9 C10 -0.6(8)
C8 C9 C10 N2 2.8(8)
C8 C7 C11 N2 1.6(6)
C6 C7 C11 N2 -177.3(4)
C8 C7 C11 C12 179.5(4)
C6 C7 C11 C12 0.6(6)
C3 C4 C12 N1 -0.3(6)
C5 C4 C12 N1 178.2(4)
C3 C4 C12 C11 -177.2(4)
C5 C4 C12 C11 1.4(6)
N2 C11 C12 N1 -0.3(5)
C7 C11 C12 N1 -178.3(3)
N2 C11 C12 C4 176.7(3)
C7 C11 C12 C4 -1.3(6)
N3 C13 C14 C15 1.4(8)
C13 C14 C15 C16 -1.7(8)
C14 C15 C16 C24 1.9(8)
C14 C15 C16 C17 -178.3(5)
C15 C16 C17 C18 -178.8(6)
C24 C16 C17 C18 1.0(8)
C16 C17 C18 C19 0.0(9)
C17 C18 C19 C23 -1.0(8)
C17 C18 C19 C20 178.3(5)
C23 C19 C20 C21 -0.3(8)
C18 C19 C20 C21 -179.6(6)
C19 C20 C21 C22 -0.2(9)
C20 C21 C22 N4 0.9(9)
C20 C19 C23 N4 0.3(7)
C18 C19 C23 N4 179.7(4)
C20 C19 C23 C24 -178.4(4)
C18 C19 C23 C24 1.0(6)
C15 C16 C24 N3 -1.8(7)
C17 C16 C24 N3 178.3(4)
C15 C16 C24 C23 178.9(4)
C17 C16 C24 C23 -1.0(6)
N4 C23 C24 N3 1.9(5)
C19 C23 C24 N3 -179.3(4)
N4 C23 C24 C16 -178.8(4)
C19 C23 C24 C16 0.0(6)
N5 C25 C26 C27 168.6(3)
P3 C25 C26 C27 53.9(4)
P6 C25 C26 C27 -71.9(4)
C25 C26 C27 C32 82.7(5)
C25 C26 C27 C28 -98.5(5)
C32 C27 C28 C29 -1.5(7)
C26 C27 C28 C29 179.6(4)
C27 C28 C29 C30 0.5(8)
C28 C29 C30 C31 0.5(9)
C29 C30 C31 C32 -0.4(9)
C28 C27 C32 C31 1.6(7)
C26 C27 C32 C31 -179.5(4)
C30 C31 C32 C27 -0.7(9)
N5 C33 C34 C35 177.8(3)
P5 C33 C34 C35 59.4(4)
P4 C33 C34 C35 -66.6(4)
C33 C34 C35 C40 -95.0(5)
C33 C34 C35 C36 89.0(5)
C40 C35 C36 C37 -0.5(6)
C34 C35 C36 C37 175.6(4)
C35 C36 C37 C38 -0.9(7)
C36 C37 C38 C39 0.8(7)
C37 C38 C39 C40 0.7(7)
C36 C35 C40 C39 2.0(6)
C34 C35 C40 C39 -174.0(4)
C38 C39 C40 C35 -2.1(7)
C2 C1 N1 C12 -0.6(6)
C2 C1 N1 Cu1 172.0(3)
C4 C12 N1 C1 0.3(6)
C11 C12 N1 C1 177.3(4)
C4 C12 N1 Cu1 -173.4(3)
C11 C12 N1 Cu1 3.6(4)
O7 Cu1 N1 C1 -9.5(4)
O9 Cu1 N1 C1 -114.7(6)
N2 Cu1 N1 C1 -177.0(4)
O13 Cu1 N1 C1 83.8(4)
O7 Cu1 N1 C12 163.5(3)
O9 Cu1 N1 C12 58.3(6)
N2 Cu1 N1 C12 -4.0(2)
O13 Cu1 N1 C12 -103.2(3)
C9 C10 N2 C11 -2.7(7)
C9 C10 N2 Cu1 -176.1(4)
C7 C11 N2 C10 0.4(6)
C12 C11 N2 C10 -177.5(4)
C7 C11 N2 Cu1 174.8(3)
C12 C11 N2 Cu1 -3.1(4)
O7 Cu1 N2 C10 120.9(5)
O9 Cu1 N2 C10 9.4(4)
N1 Cu1 N2 C10 177.6(4)
O13 Cu1 N2 C10 -86.0(4)
O7 Cu1 N2 C11 -52.9(6)
O9 Cu1 N2 C11 -164.4(3)
N1 Cu1 N2 C11 3.9(3)
O13 Cu1 N2 C11 100.3(3)
C14 C13 N3 C24 -1.2(7)
C14 C13 N3 Cu2 178.8(4)
C16 C24 N3 C13 1.5(6)
C23 C24 N3 C13 -179.2(4)
C16 C24 N3 Cu2 -178.6(3)
C23 C24 N3 Cu2 0.8(4)
O1 Cu2 N3 C13 114.2(5)
O4 Cu2 N3 C13 1.2(4)
N4 Cu2 N3 C13 177.9(4)
O12 Cu2 N3 C13 -95.9(4)
O1 Cu2 N3 C24 -65.8(6)
O4 Cu2 N3 C24 -178.8(3)
N4 Cu2 N3 C24 -2.1(3)
O12 Cu2 N3 C24 84.2(3)
C21 C22 N4 C23 -1.0(8)
C21 C22 N4 Cu2 -177.8(4)
C19 C23 N4 C22 0.4(7)
C24 C23 N4 C22 179.1(4)
C19 C23 N4 Cu2 177.7(3)
C24 C23 N4 Cu2 -3.6(5)
O1 Cu2 N4 C22 -14.6(5)
O4 Cu2 N4 C22 -153.1(9)
N3 Cu2 N4 C22 -179.9(5)
O12 Cu2 N4 C22 77.8(5)
O1 Cu2 N4 C23 168.4(3)
O4 Cu2 N4 C23 29.9(12)
N3 Cu2 N4 C23 3.1(3)
O12 Cu2 N4 C23 -99.2(3)
C26 C25 N5 C33 177.0(3)
P3 C25 N5 C33 -67.5(4)
P6 C25 N5 C33 57.4(4)
C34 C33 N5 C25 -180.0(3)
P5 C33 N5 C25 -62.6(4)
P4 C33 N5 C25 62.9(4)
O4 Cu2 O1 P6 25.0(3)
N4 Cu2 O1 P6 -150.1(3)
N3 Cu2 O1 P6 -87.4(5)
O12 Cu2 O1 P6 121.9(3)
O1 Cu2 O4 P3 -9.8(3)
N4 Cu2 O4 P3 128.5(9)
N3 Cu2 O4 P3 155.0(3)
O12 Cu2 O4 P3 -102.9(3)
O9 Cu1 O7 P4 38.3(3)
N2 Cu1 O7 P4 -73.0(5)
N1 Cu1 O7 P4 -128.8(3)
O13 Cu1 O7 P4 133.5(3)
O7 Cu1 O9 P5 -30.5(3)
N2 Cu1 O9 P5 135.6(3)
N1 Cu1 O9 P5 74.3(6)
O13 Cu1 O9 P5 -124.1(3)
Cu2 O4 P3 O5 -148.9(2)
Cu2 O4 P3 O6 88.4(3)
Cu2 O4 P3 C25 -19.0(3)
P4 O6 P3 O5 59.1(2)
P4 O6 P3 O4 -175.01(17)
P4 O6 P3 C25 -58.3(2)
N5 C25 P3 O5 -65.0(3)
C26 C25 P3 O5 48.0(3)
P6 C25 P3 O5 172.02(16)
N5 C25 P3 O4 163.1(2)
C26 C25 P3 O4 -83.9(3)
P6 C25 P3 O4 40.2(2)
N5 C25 P3 O6 51.5(2)
C26 C25 P3 O6 164.6(2)
P6 C25 P3 O6 -71.40(18)
Cu1 O7 P4 O8 116.9(2)
Cu1 O7 P4 O6 -120.2(2)
Cu1 O7 P4 C33 -11.1(3)
P3 O6 P4 O8 -61.4(2)
P3 O6 P4 O7 171.62(18)
P3 O6 P4 C33 55.4(2)
N5 C33 P4 O8 73.2(3)
C34 C33 P4 O8 -40.4(3)
P5 C33 P4 O8 -163.50(17)
N5 C33 P4 O7 -154.9(2)
C34 C33 P4 O7 91.5(3)
P5 C33 P4 O7 -31.6(2)
N5 C33 P4 O6 -44.5(2)
C34 C33 P4 O6 -158.1(2)
P5 C33 P4 O6 78.84(19)
Cu1 O9 P5 O10 -131.4(2)
Cu1 O9 P5 O3 106.1(2)
Cu1 O9 P5 C33 -0.9(3)
P6 O3 P5 O10 62.3(2)
P6 O3 P5 O9 -171.39(18)
P6 O3 P5 C33 -54.3(2)
N5 C33 P5 O10 -68.0(3)
C34 C33 P5 O10 46.6(3)
P4 C33 P5 O10 170.22(16)
N5 C33 P5 O9 158.5(2)
C34 C33 P5 O9 -86.9(3)
P4 C33 P5 O9 36.7(2)
N5 C33 P5 O3 48.6(3)
C34 C33 P5 O3 163.2(2)
P4 C33 P5 O3 -73.16(19)
Cu2 O1 P6 O2 124.3(3)
Cu2 O1 P6 O3 -115.3(3)
Cu2 O1 P6 C25 -5.9(3)
P5 O3 P6 O2 -67.6(2)
P5 O3 P6 O1 168.13(19)
P5 O3 P6 C25 51.0(2)
N5 C25 P6 O2 76.8(3)
C26 C25 P6 O2 -39.2(3)
P3 C25 P6 O2 -162.03(17)
N5 C25 P6 O1 -150.8(2)
C26 C25 P6 O1 93.1(3)
P3 C25 P6 O1 -29.6(2)
N5 C25 P6 O3 -40.7(3)
C26 C25 P6 O3 -156.8(2)
P3 C25 P6 O3 80.46(19)
